data_4115580
loop_
_publ_author_name
'Duarte Ananias'
'Artur Ferreira'
'Jo\~ao Rocha'
'Paula Ferreira'
'Jos\'e P. Rainho'
'Cl\'audia Morais'
'Lu\'is D. Carlos'

_publ_contact_author_address
;
      Department of Chemistry
      University of Aveiro
      3810 Aveiro
      Portugal
;
_publ_contact_author_email rocha@dq.ua.pt
_publ_contact_author_fax '+351 234 370084'
_publ_contact_author_name 'Prof. Jo\~ao Rocha'
_publ_contact_author_phone '+351 234 370730'
_publ_section_title
;
 Novel Microporous Europium and Terbium Silicates
;
_journal_name_full 'Journal of the American Chemical Society'
_journal_page_first 5735
_journal_page_last 5742
_journal_paper_doi 10.1021/ja010244z
_journal_volume 123
_journal_year 2001
_chemical_compound_source 'synthesis as described'
_chemical_formula_moiety 'H10 Eu1 K1 Na2 O24 Si8'
_chemical_formula_sum 'Eu K Na2 O24 Si8'
_chemical_formula_weight 845.76
_chemical_name_systematic
;
disodium potassium europium octasilicate pentahydrate
;
_space_group_IT_number 12
_symmetry_cell_setting monoclinic
_symmetry_Int_Tables_number 12
_symmetry_space_group_name_Hall '-C 2y'
_symmetry_space_group_name_H-M 'C 1 2/m 1'
_audit_creation_date 2001-03-13T15:14:07-00:00
_cell_angle_alpha 90
_cell_angle_beta 90.352(2)
_cell_angle_gamma 90
_cell_formula_units_Z 4
_cell_length_a 23.973(3)
_cell_length_b 14.040(2)
_cell_length_c 6.5655(8)
_cell_measurement_reflns_used 30
_cell_measurement_temperature 298
_cell_measurement_theta_max 15.46
_cell_measurement_theta_min 3.68
_cell_volume 2209.8(5)
_computing_cell_refinement 'Treor90 (Werner et al., 1985)'
_computing_data_collection 'Philips X'Pert Data Colector'
_computing_molecular_graphics 'STRUVIR [VRML version of STRUPLO (Fisher, 1985) created by A. LeBail]'
_computing_publication_material 'WinGX publication routines (Farrugia, 1999)'
_computing_structure_refinement 'FullProf (Rodriguez-Carvajal, 1990)'
_computing_structure_solution 'Expo (Altomare et al., 1999)'
_diffrn_ambient_temperature 298
_diffrn_detector 'Xe sealed gas'
_diffrn_measurement_device_type 'pw3011-10 proportional detector'
_diffrn_radiation_probe x-ray
_diffrn_reflns_av_R_equivalents 0
_diffrn_reflns_limit_h_max 25
_diffrn_reflns_limit_h_min -25
_diffrn_reflns_limit_k_max 14
_diffrn_reflns_limit_k_min 0
_diffrn_reflns_limit_l_max 6
_diffrn_reflns_limit_l_min 0
_diffrn_reflns_number 1454
_diffrn_reflns_theta_max 55.00
_diffrn_reflns_theta_min 6.31
_diffrn_source 'ceramic diffraction X-ray tube'
_diffrn_source_target Cu
_exptl_absorpt_coefficient_mu 27.647
_exptl_crystal_colour colourless
_exptl_crystal_density_diffrn 2.542
_exptl_crystal_description plate-like
_exptl_crystal_F_000 1632
_exptl_crystal_size_max 0.005
_exptl_crystal_size_mid 0.005
_exptl_crystal_size_min 0.001
_pd_char_colour white
_pd_char_particle_morphology plate-like
_pd_instr_cons_illum_flag no
_pd_instr_geometry Bragg-Brentano
_pd_instr_location ' ?'
_pd_instr_monochr_post_spec 'curved graphite'
_pd_meas_2theta_range_inc 0.02
_pd_meas_2theta_range_max 110.00
_pd_meas_2theta_range_min 6.00
_pd_meas_number_of_points 5201
_pd_meas_scan_method step
_pd_proc_2theta_range_inc 0.02
_pd_proc_2theta_range_max 110.00
_pd_proc_2theta_range_min 12.00
_pd_proc_ls_background_function '5th order polynomial function'
_pd_proc_ls_profile_function pseudo-Voigt
_pd_proc_ls_prof_R_factor 0.0948
_pd_proc_ls_prof_wR_expected 0.0523
_pd_proc_ls_prof_wR_factor 0.123
_pd_spec_mounting ' packed powder'
_pd_spec_mount_mode reflection
_pd_spec_shape flat_sheet
_pd_spec_size_axial 16
_pd_spec_size_equat 16
_pd_spec_size_thick 2.4
_refine_ls_extinction_method none
_refine_ls_goodness_of_fit_all 2.35
_refine_ls_hydrogen_treatment undef
_refine_ls_matrix_type fullcycle
_refine_ls_number_constraints 30
_refine_ls_number_parameters 78
_refine_ls_R_I_factor 0.0493
_refine_ls_structure_factor_coef Inet
_refine_ls_weighting_scheme sigma
_reflns_number_gt 1450
_reflns_number_total 1454
_reflns_threshold_expression >2sigma(I)
_cod_data_source_file ja010244z_1.cif
_cod_data_source_block na2keusi8o19
_cod_depositor_comments
;
The following automatic conversions were performed:

'_geom_bond_publ_flag' value 'Yes' changed to 'yes' according to the
built-in table from CIF Core dictionary named 'cif_core.dic' version
2.4.1 from 2010-06-29 (56 times).

'_geom_angle_publ_flag' value
'Yes' changed to 'yes' according to the built-in table from CIF Core
dictionary named 'cif_core.dic' version 2.4.1 from 2010-06-29 (157
times).

Automatic conversion script
Id: cif_fix_values 1715 2011-07-08 13:25:40Z adriana 
;
_cod_original_cell_volume 2210.5(5)
_cod_original_sg_symbol_H-M 'C 2/m'
_cod_database_code 4115580

loop_
_symmetry_equiv_pos_as_xyz
'x, y, z'
'-x, y, -z'
'x+1/2, y+1/2, z'
'-x+1/2, y+1/2, -z'
'-x, -y, -z'
'x, -y, z'
'-x+1/2, -y+1/2, -z'
'x+1/2, -y+1/2, z'

loop_
_atom_site_label
_atom_site_type_symbol
_atom_site_fract_x
_atom_site_fract_y
_atom_site_fract_z
_atom_site_U_iso_or_equiv
_atom_site_adp_type
_atom_site_occupancy
_atom_site_symmetry_multiplicity
_atom_site_calc_flag
_atom_site_refinement_flags
Eu1 Eu 0.5 0 0 0.0215(9) Uiso 1 4 d S
Eu2 Eu 0 0 0 0.0215(9) Uiso 1 4 d S
Si1 Si 0.3869(4) 0.1384(8) 0.747(1) 0.018(1) Uiso 1 1 d .
Si2 Si 0.1132(6) 0 0.603(2) 0.018(1) Uiso 1 2 d S
Si3 Si 0.1126(4) 0.1346(7) 0.217(1) 0.018(1) Uiso 1 1 d .
Si4 Si 0.3197(5) 0 0.0202(2) 0.018(1) Uiso 1 2 d S
Si5 Si 0.3882(4) 0 0.398(2) 0.018(1) Uiso 1 2 d S
Si6 Si 0.1867(5) 0 0.989(2) 0.018(1) Uiso 1 2 d S
K K 0.25 0.25 0 0.086(3) Uiso 1 2 d S
Na1 Na 0.5 0.248(2) 0 0.043(3) Uiso 1 2 d S
Na2 Na 0 0.1240(9) 0.5 0.043(3) Uiso 1 2 d S
O1 O 0.3913(8) 0.099(1) 0.514(2) 0.038(1) Uiso 1 1 d .
O2 O 0.1590(7) 0.099(1) 0.062(2) 0.038(1) Uiso 1 1 d .
O3 O 0.4383(7) 0 0.247(3) 0.038(1) Uiso 1 2 d S
O4 O 0.2533(6) 0 0 0.038(1) Uiso 1 2 d S
O5 O 0.0492(5) 0.123(1) 0.173(2) 0.038(1) Uiso 1 1 d .
O6 O 0.3703(5) 0.2512(9) 0.744(2) 0.038 Uiso 1 1 d .
O7 O 0.3357(9) 0 0.253(3) 0.038(1) Uiso 1 2 d S
O8 O 0.3380(7) 0.085(1) 0.870(2) 0.038(1) Uiso 1 1 d .
O9 O 0.052(6) 0 0.697(2) 0.038(1) Uiso 1 2 d S
O10 O 0.1684(9) 0 0.744(3) 0.038(1) Uiso 1 2 d S
O11 O 0.4400(6) 0.125(1) 0.893(2) 0.038(1) Uiso 1 1 d .
O12 O 0.1208(8) 0.087(1) 0.439(2) 0.038(1) Uiso 1 1 d .
OW1 O 0.4439(6) 0.264(2) 0.290(2) 0.082(4) Uiso 1 1 d .
OW2 O 0.3031(6) 0.242(4) 0.359(2) 0.082(4) Uiso 1 1 d .
OW3 O 0.5 0.152(2) 0.5 0.082(4) Uiso 1 2 d S

loop_
_atom_type_symbol
_atom_type_description
_atom_type_scat_dispersion_real
_atom_type_scat_dispersion_imag
_atom_type_scat_source
Eu Eu -8.9294 11.1857 'International Tables Vol C Tables 4.2.6.8 and 6.1.1.4'
Si Si 0.2541 0.3302 'International Tables Vol C Tables 4.2.6.8 and 6.1.1.4'
K K 0.3868 1.0657 'International Tables Vol C Tables 4.2.6.8 and 6.1.1.4'
Na Na 0.1353 0.1239 'International Tables Vol C Tables 4.2.6.8 and 6.1.1.4'
O O 0.0492 0.0322 'International Tables Vol C Tables 4.2.6.8 and 6.1.1.4'

loop_
_diffrn_radiation_type
_diffrn_radiation_wavelength
CuK\a~1~ 1.54056
CuK\a~2~ 1.54439

loop_
_geom_angle_atom_site_label_1
_geom_angle_atom_site_label_2
_geom_angle_atom_site_label_3
_geom_angle
_geom_angle_site_symmetry_1
_geom_angle_site_symmetry_3
_geom_angle_publ_flag
O3 Eu1 O3 180(2) 5_655 . yes
O3 Eu1 O11 79.0(9) 5_655 2_656 yes
O3 Eu1 O11 101(1) . 2_656 yes
O3 Eu1 O11 101(1) 5_655 6_554 yes
O3 Eu1 O11 79.0(9) . 6_554 yes
O11 Eu1 O11 180(1) 2_656 6_554 yes
O3 Eu1 O11 79.0(9) 5_655 5_656 yes
O3 Eu1 O11 101(1) . 5_656 yes
O11 Eu1 O11 95.5(8) 2_656 5_656 yes
O11 Eu1 O11 84.5(8) 6_554 5_656 yes
O3 Eu1 O11 101(1) 5_655 1_554 yes
O3 Eu1 O11 79.0(9) . 1_554 yes
O11 Eu1 O11 84.5(8) 2_656 1_554 yes
O11 Eu1 O11 95.5(8) 6_554 1_554 yes
O11 Eu1 O11 180(1) 5_656 1_554 yes
O3 Eu1 Na1 90(1) 5_655 5_655 no
O3 Eu1 Na1 90(1) . 5_655 no
O11 Eu1 Na1 138(1) 2_656 5_655 no
O11 Eu1 Na1 42.3(5) 6_554 5_655 no
O11 Eu1 Na1 42.3(5) 5_656 5_655 no
O11 Eu1 Na1 138(1) 1_554 5_655 no
O9 Eu2 O9 180(1) 5_556 1_554 yes
O9 Eu2 O5 98.1(9) 5_556 5 yes
O9 Eu2 O5 81.9(7) 1_554 5 yes
O9 Eu2 O5 81.9(7) 5_556 . yes
O9 Eu2 O5 98.1(9) 1_554 . yes
O5 Eu2 O5 180(1) 5 . yes
O9 Eu2 O5 81.9(7) 5_556 6 yes
O9 Eu2 O5 98.1(7) 1_554 6 yes
O5 Eu2 O5 86.8(7) 5 6 yes
O5 Eu2 O5 93.2(9) . 6 yes
O9 Eu2 O5 98.1(9) 5_556 2 yes
O9 Eu2 O5 81.9(7) 1_554 2 yes
O5 Eu2 O5 93.2(9) 5 2 yes
O5 Eu2 O5 86.8(7) . 2 yes
O5 Eu2 O5 180(1) 6 2 yes
O9 Eu2 Na1 90(1) 5_556 7 no
O9 Eu2 Na1 90(1) 1_554 7 no
O5 Eu2 Na1 137(1) 5 7 no
O5 Eu2 Na1 43.4(5) . 7 no
O5 Eu2 Na1 137(1) 6 7 no
O5 Eu2 Na1 43.4(5) 2 7 no
O9 Eu2 Na1 90(1) 5_556 3_445 no
O9 Eu2 Na1 90(1) 1_554 3_445 no
O5 Eu2 Na1 43.4(5) 5 3_445 no
O5 Eu2 Na1 137(1) . 3_445 no
O5 Eu2 Na1 43.4(5) 6 3_445 no
O5 Eu2 Na1 137(1) 2 3_445 no
Na1 Eu2 Na1 180(1) 7 3_445 no
O9 Eu2 Si3 86.2(7) 5_556 5 no
O9 Eu2 Si3 93.8(8) 1_554 5 no
O5 Eu2 Si3 19.3(1) 5 5 no
O5 Eu2 Si3 161(1) . 5 no
O5 Eu2 Si3 100(1) 6 5 no
O5 Eu2 Si3 79.8(9) 2 5 no
Na1 Eu2 Si3 122(5) 7 5 no
Na1 Eu2 Si3 58.2(5) 3_445 5 no
O9 Eu2 Si3 86.2(7) 5_556 2 no
O9 Eu2 Si3 93.8(8) 1_554 2 no
O5 Eu2 Si3 79.8(9) 5 2 no
O5 Eu2 Si3 100(1) . 2 no
O5 Eu2 Si3 160(1) 6 2 no
O5 Eu2 Si3 19.3(1) 2 2 no
Na1 Eu2 Si3 58.2(5) 7 2 no
Na1 Eu2 Si3 122(1) 3_445 2 no
Si3 Eu2 Si3 63.7(9) 5 2 no
O9 Eu2 Si3 93.8(7) 5_556 6 no
O9 Eu2 Si3 86.2(7) 1_554 6 no
O5 Eu2 Si3 100(1) 5 6 no
O5 Eu2 Si3 79.8(9) . 6 no
O5 Eu2 Si3 19.3(1) 6 6 no
O5 Eu2 Si3 161(1) 2 6 no
Na1 Eu2 Si3 122(1) 7 6 no
Na1 Eu2 Si3 58.2(5) 3_445 6 no
Si3 Eu2 Si3 116(1) 5 6 no
Si3 Eu2 Si3 180(1) 2 6 no
O9 Eu2 Na2 138.5(5) 5_556 5 no
O9 Eu2 Na2 41.5(5) 1_554 5 no
O5 Eu2 Na2 40.5(3) 5 5 no
O5 Eu2 Na2 140(1) . 5 no
O5 Eu2 Na2 94.5(8) 6 5 no
O5 Eu2 Na2 85.5(8) 2 5 no
Na1 Eu2 Na2 118(1) 7 5 no
Na1 Eu2 Na2 62.1(4) 3_445 5 no
Si3 Eu2 Na2 53.5(4) 5 5 no
Si3 Eu2 Na2 84.3(6) 2 5 no
Si3 Eu2 Na2 95.7(6) 6 5 no
O11 Si1 O8 103(2) . . yes
O11 Si1 O1 117(2) . . yes
O8 Si1 O1 112(2) . . yes
O11 Si1 O6 108(1) . . yes
O8 Si1 O6 106(1) . . yes
O1 Si1 O6 110(1) . . yes
O11 Si1 Na1 33.1(5) . 1_556 no
O8 Si1 Na1 122(2) . 1_556 no
O1 Si1 Na1 122(2) . 1_556 no
O6 Si1 Na1 76.6(6) . 1_556 no
O9 Si2 O10 122(2) . . yes
O9 Si2 O12 111(2) . 6 yes
O10 Si2 O12 107(2) . 6 yes
O9 Si2 O12 111(2) . . yes
O10 Si2 O12 107(2) . . yes
O12 Si2 O12 96(1) 6 . yes
O9 Si2 Na2 47.2(6) . 5_556 no
O10 Si2 Na2 142(2) . 5_556 no
O12 Si2 Na2 64(1) 6 5_556 no
O12 Si2 Na2 111(2) . 5_556 no
O5 Si3 O2 122(2) . . yes
O5 Si3 O12 104(1) . . yes
O2 Si3 O12 111(2) . . yes
O5 Si3 O6 111(1) . 7_556 yes
O2 Si3 O6 103(1) . 7_556 yes
O12 Si3 O6 103(1) . 7_556 yes
O5 Si3 Na2 45.2(6) . . no
O2 Si3 Na2 158(2) . . no
O12 Si3 Na2 64.4(6) . . no
O6 Si3 Na2 99(1) 7_556 . no
O5 Si3 Na1 38.2(5) . 7 no
O2 Si3 Na1 116(2) . 7 no
O12 Si3 Na1 131(2) . 7 no
O6 Si3 Na1 78.3(7) 7_556 7 no
Na2 Si3 Na1 67.3(8) . 7 no
O7 Si4 O4 109(2) . . yes
O7 Si4 O8 122(2) . 6_554 yes
O4 Si4 O8 103(1) . 6_554 yes
O7 Si4 O8 122(2) . 1_554 yes
O4 Si4 O8 103(1) . 1_554 yes
O8 Si4 O8 95(2) 6_554 1_554 yes
O7 Si4 K 98(1) . 4_545 no
O4 Si4 K 64.5(6) . 4_545 no
O8 Si4 K 55.2(7) 6_554 4_545 no
O8 Si4 K 140(2) 1_554 4_545 no
O3 Si5 O7 103(2) . . yes
O3 Si5 O1 106(2) . . yes
O7 Si5 O1 109(2) . . yes
O3 Si5 O1 106(2) . 6 yes
O7 Si5 O1 109(2) . 6 yes
O1 Si5 O1 122(2) . 6 yes
O4 Si6 O2 114(2) . 6 yes
O4 Si6 O2 114(2) . . yes
O2 Si6 O2 118(1) 6 . yes
O4 Si6 O10 107(3) . 1_554 yes
O2 Si6 O10 100(2) 6 1_554 yes
O2 Si6 O10 100(2) . 1_554 yes
O4 Si6 K 66.6(7) . 4_545 no
O2 Si6 K 50.8(8) 6 4_545 no
O2 Si6 K 161(3) . 4_545 no
O10 Si6 K 97(1) 1_554 4_545 no
OW2 K OW2 180(2) . 7 yes
OW2 K O2 79.1(5) . 7 yes
OW2 K O2 101(2) 7 7 yes
OW2 K O2 101(2) . . yes
OW2 K O2 79.1(5) 7 . yes
O2 K O2 180(2) 7 . yes
OW2 K O8 84(2) . 1_554 yes
OW2 K O8 96(2) 7 1_554 yes
O2 K O8 89.7(7) 7 1_554 yes
O2 K O8 90.3(8) . 1_554 yes
OW2 K O8 96(2) . 7_556 yes
OW2 K O8 84(2) 7 7_556 yes
O2 K O8 90.3(8) 7 7_556 yes
O2 K O8 89.7(8) . 7_556 yes
O8 K O8 180(2) 1_554 7_556 yes
OW2 K O6 88(2) . 7_556 yes
OW2 K O6 92(2) 7 7_556 yes
O2 K O6 133(2) 7 7_556 yes
O2 K O6 46.8(5) . 7_556 yes
O8 K O6 134(2) 1_554 7_556 yes
O8 K O6 46.3(5) 7_556 7_556 yes
OW2 K O6 92(2) . 1_554 yes
OW2 K O6 88(2) 7 1_554 yes
O2 K O6 46.8(5) 7 1_554 yes
O2 K O6 133(2) . 1_554 yes
O8 K O6 46.3(5) 1_554 1_554 yes
O8 K O6 134(2) 7_556 1_554 yes
O6 K O6 180(2) 7_556 1_554 yes
OW2 K Si6 81(1) . 7 no
OW2 K Si6 100(2) 7 7 no
O2 K Si6 24.0(2) 7 7 no
O2 K Si6 156(2) . 7 no
O8 K Si6 114(2) 1_554 7 no
O8 K Si6 66.4(9) 7_556 7 no
O6 K Si6 110(2) 7_556 7 no
O6 K Si6 70.2(4) 1_554 7 no
OW2 K Si4 106(2) . 7 no
OW2 K Si4 74(1) 7 7 no
O2 K Si4 71.2(5) 7 7 no
O2 K Si4 109(2) . 7 no
O8 K Si4 156(2) 1_554 7 no
O8 K Si4 24.0(2) 7_556 7 no
O6 K Si4 69.6(7) 7_556 7 no
O6 K Si4 111(2) 1_554 7 no
Si6 K Si4 48.9(8) 7 7 no
OW1 Na1 OW1 169(1) . 2_655 yes
OW1 Na1 O11 88(1) . 1_554 yes
OW1 Na1 O11 100(1) 2_655 1_554 yes
OW1 Na1 O11 100(1) . 2_656 yes
OW1 Na1 O11 88(1) 2_655 2_656 yes
O11 Na1 O11 86(1) 1_554 2_656 yes
OW1 Na1 O5 80.0(9) . 8 yes
OW1 Na1 O5 92(1) 2_655 8 yes
O11 Na1 O5 168(1) 1_554 8 yes
O11 Na1 O5 97(1) 2_656 8 yes
OW1 Na1 O5 92(2) . 7 yes
OW1 Na1 O5 80.1(9) 2_655 7 yes
O11 Na1 O5 97(1) 1_554 7 yes
O11 Na1 O5 168(1) 2_656 7 yes
O5 Na1 O5 84.1(9) 8 7 yes
OW1 Na1 Si3 94(1) . 8 no
OW1 Na1 Si3 80.7(8) 2_655 8 no
O11 Na1 Si3 161(1) 1_554 8 no
O11 Na1 Si3 75.7(9) 2_656 8 no
O5 Na1 Si3 23.2(1) 8 8 no
O5 Na1 Si3 102(1) 7 8 no
OW1 Na1 Si3 80.7(8) . 7 no
OW1 Na1 Si3 94.0(8) 2_655 7 no
O11 Na1 Si3 75.7(9) 1_554 7 no
O11 Na1 Si3 161(1) 2_656 7 no
O5 Na1 Si3 102.2(9) 8 7 no
O5 Na1 Si3 23.2(1) 7 7 no
Si3 Na1 Si3 123(1) 8 7 no
OW1 Na1 Si1 88.9(8) . 1_554 no
OW1 Na1 Si1 95.9(8) 2_655 1_554 no
O11 Na1 Si1 21.8(1) 1_554 1_554 no
O11 Na1 Si1 107(1) 2_656 1_554 no
O5 Na1 Si1 156(1) 8 1_554 no
O5 Na1 Si1 74.7(9) 7 1_554 no
Si3 Na1 Si1 176(1) 8 1_554 no
Si3 Na1 Si1 54.4(8) 7 1_554 no
OW1 Na1 Si1 95.9(8) . 2_656 no
OW1 Na1 Si1 88.9(8) 2_655 2_656 no
O11 Na1 Si1 106.7(9) 1_554 2_656 no
O11 Na1 Si1 21.8(1) 2_656 2_656 no
O5 Na1 Si1 74.7(9) 8 2_656 no
O5 Na1 Si1 156(1) 7 2_656 no
Si3 Na1 Si1 54.4(8) 8 2_656 no
Si3 Na1 Si1 176(1) 7 2_656 no
Si1 Na1 Si1 128(1) 1_554 2_656 no
OW1 Na1 Eu2 84.5(1) . 3 no
OW1 Na1 Eu2 84.5(1) 2_655 3 no
O11 Na1 Eu2 137(1) 1_554 3 no
O11 Na1 Eu2 137(1) 2_656 3 no
O5 Na1 Eu2 42.0(5) 8 3 no
O5 Na1 Eu2 42.0(5) 7 3 no
Si3 Na1 Eu2 61.6(4) 8 3 no
Si3 Na1 Eu2 61.6(4) 7 3 no
Si1 Na1 Eu2 116(1) 1_554 3 no
Si1 Na1 Eu2 116(1) 2_656 3 no
OW1 Na1 Na2 40.5(5) . 7_556 no
OW1 Na1 Na2 132(1) 2_655 7_556 no
O11 Na1 Na2 128(1) 1_554 7_556 no
O11 Na1 Na2 95.4(7) 2_656 7_556 no
O5 Na1 Na2 40.3(3) 8 7_556 no
O5 Na1 Na2 92.8(8) 7 7_556 no
Si3 Na1 Na2 54.2(4) 8 7_556 no
Si3 Na1 Na2 97.4(6) 7 7_556 no
Si1 Na1 Na2 128(1) 1_554 7_556 no
Si1 Na1 Na2 78.5(6) 2_656 7_556 no
Eu2 Na1 Na2 61.3(5) 3 7_556 no
O5 Na2 O5 179.3(9) 2_556 . yes
O5 Na2 OW1 77.3(9) 2_556 7_556 yes
O5 Na2 OW1 103(1) . 7_556 yes
O5 Na2 OW1 103(1) 2_556 8_455 yes
O5 Na2 OW1 77.3(9) . 8_455 yes
OW1 Na2 OW1 101(1) 7_556 8_455 yes
O5 Na2 O9 102.0(8) 2_556 5_556 yes
O5 Na2 O9 77.5(7) . 5_556 yes
OW1 Na2 O9 175(1) 7_556 5_556 yes
OW1 Na2 O9 84(19) 8_455 5_556 yes
O5 Na2 O9 77.5(7) 2_556 . yes
O5 Na2 O9 102.0(8) . . yes
OW1 Na2 O9 84(1) 7_556 . yes
OW1 Na2 O9 175(1) 8_455 . yes
O9 Na2 O9 91.7(9) 5_556 . yes
O5 Na2 O12 53.7(3) 2_556 2_556 no
O5 Na2 O12 126(1) . 2_556 no
OW1 Na2 O12 124(1) 7_556 2_556 no
OW1 Na2 O12 70.1(6) 8_455 2_556 no
O9 Na2 O12 57.6(4) 5_556 2_556 no
O9 Na2 O12 107(1) . 2_556 no
O5 Na2 O12 126(1) 2_556 . no
O5 Na2 O12 53.7(3) . . no
OW1 Na2 O12 70.1(6) 7_556 . no
OW1 Na2 O12 124(1) 8_455 . no
O9 Na2 O12 107(1) 5_556 . no
O9 Na2 O12 57.6(4) . . no
O12 Na2 O12 160(1) 2_556 . no
O5 Na2 Si3 153(1) 2_556 . no
O5 Na2 Si3 26.7(1) . . no
OW1 Na2 Si3 80.9(7) 7_556 . no
OW1 Na2 Si3 95.8(8) 8_455 . no
O9 Na2 Si3 98.5(7) 5_556 . no
O9 Na2 Si3 85.1(7) . . no
O12 Na2 Si3 153(1) 2_556 . no
O12 Na2 Si3 29.3(3) . . no
O5 Na2 Si3 26.7(1) 2_556 2_556 no
O5 Na2 Si3 153(1) . 2_556 no
OW1 Na2 Si3 95.8(8) 7_556 2_556 no
OW1 Na2 Si3 80.9(8) 8_455 2_556 no
O9 Na2 Si3 85.1(7) 5_556 2_556 no
O9 Na2 Si3 98.5(7) . 2_556 no
O12 Na2 Si3 29.3(4) 2_556 2_556 no
O12 Na2 Si3 153(1) . 2_556 no
Si3 Na2 Si3 175(1) . 2_556 no
O5 Na2 Si2 77.1(6) 2_556 5_556 no
O5 Na2 Si2 103(1) . 5_556 no
OW1 Na2 Si2 153(1) 7_556 5_556 no
OW1 Na2 Si2 77.2(9) 8_455 5_556 no
O9 Na2 Si2 27.9(2) 5_556 5_556 no
O9 Na2 Si2 98.4(9) . 5_556 no
O12 Na2 Si2 29.8(3) 2_556 5_556 no
O12 Na2 Si2 133(1) . 5_556 no
Si3 Na2 Si2 126(1) . 5_556 no
Si3 Na2 Si2 57.4(7) 2_556 5_556 no
O5 Na2 Na2 89.7(1) 2_556 5_556 no
O5 Na2 Na2 89.7(1) . 5_556 no
OW1 Na2 Na2 129(1) 7_556 5_556 no
OW1 Na2 Na2 129(1) 8_455 5_556 no
O9 Na2 Na2 45.8(5) 5_556 5_556 no
O9 Na2 Na2 45.8(5) . 5_556 no
O12 Na2 Na2 79.9(2) 2_556 5_556 no
O12 Na2 Na2 79.9(2) . 5_556 no
Si3 Na2 Na2 92.6(1) . 5_556 no
Si3 Na2 Na2 92.6(1) 2_556 5_556 no
Si2 Na2 Na2 58.1(5) 5_556 5_556 no
Si5 O1 Si1 138(1) . . yes
Si3 O2 Si6 139(1) . . yes
Si3 O2 K 111(1) . . yes
Si6 O2 K 105(1) . . yes
Si5 O3 Eu1 172(1) . . yes
Si4 O4 Si6 178(1) . . yes
Si3 O5 Eu2 130(1) . . yes
Si3 O5 Na1 119(1) . 7 yes
Eu2 O5 Na1 94.6(6) . 7 yes
Si3 O5 Na2 108(6) . . yes
Eu2 O5 Na2 100.5(9) . . yes
Na1 O5 Na2 99.8(9) 7 . yes
Si1 O6 Si3 150(1) . 7_556 yes
Si1 O6 K 102(2) . 1_556 yes
Si3 O6 K 98(1) 7_556 1_556 yes
Si5 O7 Si4 141(1) . . yes
Si4 O8 Si1 149(1) 1_556 . yes
Si4 O8 K 101(1) 1_556 1_556 yes
Si1 O8 K 106(1) . 1_556 yes
Si2 O9 Eu2 145(1) . 1_556 yes
Si2 O9 Na2 105(1) . 5_556 yes
Eu2 O9 Na2 100(1) 1_556 5_556 yes
Si2 O9 Na2 105(1) . . yes
Eu2 O9 Na2 100(1) 1_556 . yes
Na2 O9 Na2 88.4(8) 5_556 . yes
Si2 O10 Si6 140(1) . 1_556 yes
Si1 O11 Na1 125(1) . 1_556 yes
Si1 O11 Eu1 134(1) . 1_556 yes
Na1 O11 Eu1 94.9(8) 1_556 1_556 yes
Si3 O12 Si2 153(1) . . yes
Si3 O12 Na2 86.3(7) . . yes
Si2 O12 Na2 86.0(7) . . yes
Na1 OW1 Na2 102(1) . 7_556 yes

loop_
_geom_bond_atom_site_label_1
_geom_bond_atom_site_label_2
_geom_bond_distance
_geom_bond_site_symmetry_2
_geom_bond_publ_flag
Eu1 O3 2.20(2) 5_655 yes
Eu1 O3 2.20(2) . yes
Eu1 O11 2.37(1) 2_656 yes
Eu1 O11 2.37(1) 6_554 yes
Eu1 O11 2.37(1) 5_656 yes
Eu1 O11 2.37(1) 1_554 yes
Eu1 Na1 3.48(3) 5_655 no
Eu2 O9 2.35(2) 5_556 yes
Eu2 O9 2.35(2) 1_554 yes
Eu2 O5 2.38(1) 5 yes
Eu2 O5 2.38(1) . yes
Eu2 O5 2.38(1) 6 yes
Eu2 O5 2.38(1) 2 yes
Eu2 Na1 3.54(3) 7 no
Eu2 Na1 3.54(3) 3_445 no
Eu2 Si3 3.54(3) 5 no
Eu2 Si3 3.54(3) 2 no
Eu2 Si3 3.54(3) 6 no
Eu2 Na2 3.54(3) 5 no
Si1 O11 1.60(2) . yes
Si1 O8 1.61(2) . yes
Si1 O1 1.63(2) . yes
Si1 O6 1.63(2) . yes
Si1 Na1 3.52(3) 1_556 no
Si2 O9 1.59(2) . yes
Si2 O10 1.61(2) . yes
Si2 O12 1.64(2) 6 yes
Si2 O12 1.64(2) . yes
Si2 Na2 3.29(3) 5_556 no
Si3 O5 1.56(1) . yes
Si3 O2 1.59(2) . yes
Si3 O12 1.61(2) . yes
Si3 O6 1.67(2) 7_556 yes
Si3 Na2 3.29(3) . no
Si3 Na1 3.46(3) 7 no
Si4 O7 1.57(2) . yes
Si4 O4 1.60(2) . yes
Si4 O8 1.61(2) 6_554 yes
Si4 O8 1.61(2) 1_554 yes
Si4 K 3.89(5) 4_545 no
Si5 O3 1.56(2) . yes
Si5 O7 1.57(2) . yes
Si5 O1 1.59(2) . yes
Si5 O1 1.59(2) 6 yes
Si6 O4 1.60(2) . yes
Si6 O2 1.61(2) 6 yes
Si6 O2 1.61(2) . yes
Si6 O10 1.66(2) 1_554 yes
Si6 K 3.82(5) 4_545 no
K OW2 2.67(1) . yes
K OW2 2.67(1) 7 yes
K O2 3.07(2) 7 yes
K O2 3.07(2) . yes
K O8 3.25(2) 1_554 yes
K O8 3.25(2) 7_556 yes
K O6 3.34(1) 7_556 yes
K O6 3.34(1) 1_554 yes
K Si6 3.82(5) 7 no
K Si4 3.89(5) 7 no
Na1 OW1 2.35(2) . yes
Na1 OW1 2.35(2) 2_655 yes
Na1 O11 2.35(2) 1_554 yes
Na1 O11 2.35(2) 2_656 yes
Na1 O5 2.44(2) 8 yes
Na1 O5 2.44(2) 7 yes
Na1 Si3 3.46(3) 8 no
Na1 Si3 3.46(3) 7 no
Na1 Si1 3.52(3) 1_554 no
Na1 Si1 3.52(3) 2_656 no
Na1 Eu2 3.54(5) 3 no
Na1 Na2 3.74(4) 7_556 no
Na2 O5 2.45(1) 2_556 yes
Na2 O5 2.45(1) . yes
Na2 OW1 2.48(2) 7_556 yes
Na2 OW1 2.48(2) 8_455 yes
Na2 O9 2.50(1) 5_556 yes
Na2 O9 2.50(1) . yes
Na2 O12 2.97(3) 2_556 no
Na2 O12 2.97(4) . no
Na2 Si3 3.29(3) 2_556 no
Na2 Si2 3.29(3) 5_556 no
Na2 Na2 3.48(5) 5_556 no
O5 Na1 2.44(2) 7 no
O6 Si3 1.67(2) 7_556 no
O6 K 3.34(1) 1_556 no
O8 Si4 1.61(2) 1_556 no
O8 K 3.25(2) 1_556 no
O9 Eu2 2.35(2) 1_556 no
O9 Na2 2.50(1) 5_556 no
O10 Si6 1.66(2) 1_556 no
O11 Na1 2.35(2) 1_556 no
O11 Eu1 2.37(1) 1_556 no
OW1 Na2 2.48(2) 7_556 no
